data_4115244
loop_
_publ_author_name
'Kazuko Matsumoto'
'Yoshihiro Moriya'
'Hiroyasu Sugiyama'
'Md. Munkir Hossain'
'Yong-Shou Lin'

_publ_section_title
;
 Dehydration Reaction of Hydroxyl Substituted Alkenes and Alkynes on the
 Ru2S2 Complex
;
_journal_name_full 'Journal of the American Chemical Society'
_journal_page_first 13106
_journal_page_last 13113
_journal_paper_doi 10.1021/ja020660z
_journal_volume 124
_journal_year 2002
_chemical_formula_sum 'C35 H62 F12 N6 O25 P4 Ru2 S6'
_chemical_formula_weight 1713.29
_chemical_name_systematic
; 
 ? 
;
_space_group_IT_number 14
_symmetry_cell_setting monoclinic
_symmetry_space_group_name_Hall '-P 2yn'
_symmetry_space_group_name_H-M 'P 1 21/n 1'
_atom_sites_solution_hydrogens geom
_atom_sites_solution_primary direct
_atom_sites_solution_secondary difmap
_audit_creation_method SHELXL-97
_cell_angle_alpha 90.00
_cell_angle_beta 95.785(10)
_cell_angle_gamma 90.00
_cell_formula_units_Z 4
_cell_length_a 12.480(6)
_cell_length_b 34.563(16)
_cell_length_c 15.179(7)
_cell_measurement_temperature 124(2)
_cell_volume 6514(5)
_computing_structure_refinement 'SHELXL-97 (Sheldrick, 1997)'
_computing_structure_solution 'SHELXS-97 (Sheldrick, 1990)'
_diffrn_ambient_temperature 124(2)
_diffrn_measured_fraction_theta_full 0.899
_diffrn_measured_fraction_theta_max 0.899
_diffrn_radiation_monochromator graphite
_diffrn_radiation_source 'fine-focus sealed tube'
_diffrn_radiation_type MoK\a
_diffrn_radiation_wavelength 0.71073
_diffrn_reflns_av_R_equivalents 0.1708
_diffrn_reflns_av_sigmaI/netI 0.5048
_diffrn_reflns_limit_h_max 15
_diffrn_reflns_limit_h_min -16
_diffrn_reflns_limit_k_max 42
_diffrn_reflns_limit_k_min -27
_diffrn_reflns_limit_l_max 19
_diffrn_reflns_limit_l_min -10
_diffrn_reflns_number 20569
_diffrn_reflns_theta_full 27.64
_diffrn_reflns_theta_max 27.64
_diffrn_reflns_theta_min 1.18
_exptl_absorpt_coefficient_mu 0.866
_exptl_crystal_density_diffrn 1.747
_exptl_crystal_F_000 3464
_refine_diff_density_max 1.595
_refine_diff_density_min -1.469
_refine_diff_density_rms 0.186
_refine_ls_extinction_method none
_refine_ls_goodness_of_fit_ref 0.867
_refine_ls_hydrogen_treatment mixed
_refine_ls_matrix_type full
_refine_ls_number_parameters 673
_refine_ls_number_reflns 13649
_refine_ls_number_restraints 0
_refine_ls_restrained_S_all 0.867
_refine_ls_R_factor_all 0.3380
_refine_ls_R_factor_gt 0.1132
_refine_ls_shift/su_max 3.646
_refine_ls_shift/su_mean 0.324
_refine_ls_structure_factor_coef Fsqd
_refine_ls_weighting_details 'calc w=1/[\s^2^(Fo^2^)+(0.1312P)^2^+0.0000P] where P=(Fo^2^+2Fc^2^)/3'
_refine_ls_weighting_scheme calc
_refine_ls_wR_factor_gt 0.2492
_refine_ls_wR_factor_ref 0.3338
_reflns_number_gt 3602
_reflns_number_total 13649
_reflns_threshold_expression >2sigma(I)
_cod_data_source_file ja020660z_06.cif
_cod_data_source_block complex7
_cod_database_code 4115244

loop_
_symmetry_equiv_pos_as_xyz
'x, y, z'
'-x+1/2, y+1/2, -z+1/2'
'-x, -y, -z'
'x-1/2, -y-1/2, z-1/2'

loop_
_atom_site_label
_atom_site_type_symbol
_atom_site_fract_x
_atom_site_fract_y
_atom_site_fract_z
_atom_site_U_iso_or_equiv
_atom_site_adp_type
_atom_site_occupancy
_atom_site_symmetry_multiplicity
_atom_site_calc_flag
_atom_site_refinement_flags
Ru1 Ru 0.16171(10) 0.45570(4) 0.26564(10) 0.0333(4) Uani 1 1 d .
Ru2 Ru 0.13103(10) 0.29253(4) 0.30207(10) 0.0340(4) Uani 1 1 d .
S1 S 0.2079(3) 0.39066(14) 0.2715(3) 0.0395(13) Uani 1 1 d .
S2 S 0.0767(3) 0.35293(14) 0.2477(3) 0.0347(12) Uani 1 1 d .
P1 P 0.3364(4) 0.46908(15) 0.2545(4) 0.0419(14) Uani 1 1 d .
P2 P 0.1839(4) 0.45957(17) 0.4136(3) 0.0434(14) Uani 1 1 d .
P3 P -0.0401(3) 0.27374(16) 0.2703(3) 0.0383(13) Uani 1 1 d .
P4 P 0.1006(4) 0.31302(17) 0.4367(3) 0.0425(14) Uani 1 1 d .
N1 N 0.1238(10) 0.5118(5) 0.2595(9) 0.033(4) Uani 1 1 d .
N2 N -0.0035(12) 0.4447(4) 0.2672(9) 0.036(4) Uani 1 1 d .
N3 N 0.1299(10) 0.4550(5) 0.1274(10) 0.036(4) Uani 1 1 d .
N4 N 0.1743(11) 0.2392(5) 0.3449(10) 0.049(4) Uani 1 1 d .
N5 N 0.2933(11) 0.3066(4) 0.3273(10) 0.040(4) Uani 1 1 d .
N6 N 0.1767(10) 0.2729(4) 0.1780(11) 0.034(4) Uani 1 1 d .
O1 O 0.0154(9) 0.3798(3) 0.0874(8) 0.048(4) Uani 1 1 d .
O2 O 0.4084(9) 0.4398(4) 0.3023(8) 0.054(4) Uani 1 1 d .
O3 O 0.3572(9) 0.4688(5) 0.1599(9) 0.082(6) Uani 1 1 d .
O4 O 0.3862(14) 0.5052(7) 0.287(2) 0.28(2) Uani 1 1 d .
O5 O 0.2416(11) 0.4271(4) 0.4682(9) 0.070(4) Uani 1 1 d .
O6 O 0.0731(11) 0.4572(4) 0.4545(8) 0.069(4) Uani 1 1 d .
O7 O 0.2318(16) 0.4990(4) 0.4395(9) 0.099(7) Uani 1 1 d .
O8 O -0.0766(11) 0.2779(5) 0.1695(9) 0.081(5) Uani 1 1 d .
O9 O -0.0660(12) 0.2326(5) 0.3001(13) 0.111(7) Uani 1 1 d .
O10 O -0.1218(10) 0.3024(5) 0.3109(11) 0.084(5) Uani 1 1 d .
O11 O 0.0291(10) 0.2899(5) 0.4941(8) 0.057(4) Uani 1 1 d .
O12 O 0.2120(9) 0.3178(4) 0.4965(8) 0.064(4) Uani 1 1 d .
O13 O 0.0480(9) 0.3535(4) 0.4406(8) 0.045(3) Uani 1 1 d .
C1 C 0.2586(16) 0.3779(5) 0.1741(12) 0.039(5) Uani 1 1 d .
H1 H 0.3312 0.3833 0.1648 0.047 Uiso 1 1 calc R
C2 C 0.1967(15) 0.3613(5) 0.1160(14) 0.046(5) Uani 1 1 d .
H2 H 0.2239 0.3543 0.0620 0.055 Uiso 1 1 calc R
C3 C 0.0842(15) 0.3521(5) 0.1274(13) 0.044(5) Uani 1 1 d .
H3 H 0.065(13) 0.326(5) 0.103(10) 0.053 Uiso 1 1 calc .
C4 C -0.0973(14) 0.3698(6) 0.0724(14) 0.057(6) Uani 1 1 d .
H4A H -0.1061 0.3471 0.0326 0.068 Uiso 1 1 calc R
H4B H -0.1242 0.3626 0.1294 0.068 Uiso 1 1 calc R
C5 C -0.1591(15) 0.4011(6) 0.0340(13) 0.049(6) Uani 1 1 d .
C6 C -0.2080(14) 0.4285(6) 0.0019(13) 0.051(6) Uani 1 1 d .
C7 C -0.2733(18) 0.4602(7) -0.0267(17) 0.106(10) Uani 1 1 d .
H7A H -0.3479 0.4515 -0.0402 0.158 Uiso 1 1 calc R
H7B H -0.2475 0.4715 -0.0800 0.158 Uiso 1 1 calc R
H7C H -0.2700 0.4798 0.0202 0.158 Uiso 1 1 calc R
C8 C 0.5271(13) 0.4417(7) 0.3155(14) 0.075(8) Uani 1 1 d .
H8A H 0.5574 0.4230 0.2761 0.113 Uiso 1 1 calc R
H8B H 0.5518 0.4354 0.3772 0.113 Uiso 1 1 calc R
H8C H 0.5510 0.4678 0.3019 0.113 Uiso 1 1 calc R
C9 C 0.4590(17) 0.4760(7) 0.1237(16) 0.101(10) Uani 1 1 d .
H9A H 0.4839 0.5022 0.1395 0.151 Uiso 1 1 calc R
H9B H 0.4489 0.4735 0.0591 0.151 Uiso 1 1 calc R
H9C H 0.5127 0.4572 0.1481 0.151 Uiso 1 1 calc R
C10 C 0.396(2) 0.5372(8) 0.3143(17) 0.101(10) Uani 1 1 d .
H10A H 0.3248 0.5473 0.3251 0.152 Uiso 1 1 calc R
H10B H 0.4270 0.5536 0.2709 0.152 Uiso 1 1 calc R
H10C H 0.4431 0.5371 0.3699 0.152 Uiso 1 1 calc R
C11 C 0.3493(16) 0.4217(9) 0.4917(15) 0.123(12) Uani 1 1 d .
H11A H 0.3815 0.4087 0.4434 0.185 Uiso 1 1 calc R
H11B H 0.3593 0.4057 0.5452 0.185 Uiso 1 1 calc R
H11C H 0.3841 0.4469 0.5033 0.185 Uiso 1 1 calc R
C12 C 0.0643(19) 0.4564(8) 0.5501(13) 0.091(9) Uani 1 1 d .
H12A H 0.1233 0.4411 0.5796 0.136 Uiso 1 1 calc R
H12B H -0.0048 0.4448 0.5613 0.136 Uiso 1 1 calc R
H12C H 0.0683 0.4829 0.5734 0.136 Uiso 1 1 calc R
C13 C 0.249(3) 0.5165(10) 0.5258(18) 0.181(17) Uani 1 1 d .
H13A H 0.2027 0.5038 0.5657 0.272 Uiso 1 1 calc R
H13B H 0.2310 0.5441 0.5213 0.272 Uiso 1 1 calc R
H13C H 0.3245 0.5135 0.5492 0.272 Uiso 1 1 calc R
C14 C -0.117(3) 0.2569(8) 0.109(2) 0.18(2) Uani 1 1 d .
H14A H -0.0870 0.2308 0.1162 0.271 Uiso 1 1 calc R
H14B H -0.1004 0.2675 0.0518 0.271 Uiso 1 1 calc R
H14C H -0.1951 0.2559 0.1104 0.271 Uiso 1 1 calc R
C15 C -0.133(3) 0.2063(8) 0.301(2) 0.190(18) Uani 1 1 d .
H15A H -0.2030 0.2155 0.2727 0.286 Uiso 1 1 calc R
H15B H -0.1410 0.1988 0.3620 0.286 Uiso 1 1 calc R
H15C H -0.1098 0.1840 0.2681 0.286 Uiso 1 1 calc R
C16 C -0.2367(13) 0.3013(8) 0.3005(13) 0.093(11) Uani 1 1 d .
H16A H -0.2630 0.3104 0.2410 0.139 Uiso 1 1 calc R
H16B H -0.2647 0.3182 0.3448 0.139 Uiso 1 1 calc R
H16C H -0.2613 0.2748 0.3085 0.139 Uiso 1 1 calc R
C17 C 0.066(2) 0.2507(7) 0.5226(14) 0.091(8) Uani 1 1 d .
H17A H 0.0351 0.2316 0.4794 0.136 Uiso 1 1 calc R
H17B H 0.0414 0.2450 0.5807 0.136 Uiso 1 1 calc R
H17C H 0.1444 0.2495 0.5266 0.136 Uiso 1 1 calc R
C18 C 0.2257(17) 0.3371(7) 0.5761(15) 0.089(8) Uani 1 1 d .
H18A H 0.1896 0.3623 0.5701 0.134 Uiso 1 1 calc R
H18B H 0.3028 0.3410 0.5934 0.134 Uiso 1 1 calc R
H18C H 0.1946 0.3218 0.6215 0.134 Uiso 1 1 calc R
C19 C -0.0471(17) 0.3658(7) 0.473(2) 0.115(12) Uani 1 1 d .
H19A H -0.1010 0.3451 0.4651 0.172 Uiso 1 1 calc R
H19B H -0.0742 0.3888 0.4403 0.172 Uiso 1 1 calc R
H19C H -0.0329 0.3720 0.5359 0.172 Uiso 1 1 calc R
C20 C 0.1008(14) 0.5423(6) 0.2525(11) 0.031(5) Uani 1 1 d .
C21 C 0.0679(16) 0.5845(6) 0.2472(13) 0.064(7) Uani 1 1 d .
H21A H 0.1027 0.5984 0.2986 0.096 Uiso 1 1 calc R
H21B H -0.0105 0.5865 0.2467 0.096 Uiso 1 1 calc R
H21C H 0.0902 0.5959 0.1928 0.096 Uiso 1 1 calc R
C22 C -0.0946(14) 0.4388(6) 0.2594(11) 0.039(5) Uani 1 1 d .
C23 C -0.2075(13) 0.4316(7) 0.2564(16) 0.083(8) Uani 1 1 d .
H23A H -0.2266 0.4096 0.2174 0.125 Uiso 1 1 calc R
H23B H -0.2472 0.4546 0.2336 0.125 Uiso 1 1 calc R
H23C H -0.2262 0.4258 0.3161 0.125 Uiso 1 1 calc R
C24 C 0.1086(13) 0.4541(6) 0.0547(13) 0.042(5) Uani 1 1 d .
C25 C 0.0836(18) 0.4508(7) -0.0411(12) 0.076(8) Uani 1 1 d .
H25A H 0.1457 0.4398 -0.0671 0.114 Uiso 1 1 calc R
H25B H 0.0672 0.4764 -0.0664 0.114 Uiso 1 1 calc R
H25C H 0.0212 0.4338 -0.0541 0.114 Uiso 1 1 calc R
C26 C 0.2005(14) 0.2085(7) 0.3633(11) 0.041(5) Uani 1 1 d .
C27 C 0.2285(15) 0.1680(5) 0.3847(12) 0.049(5) Uani 1 1 d .
H27A H 0.2040 0.1613 0.4421 0.074 Uiso 1 1 calc R
H27B H 0.3068 0.1647 0.3875 0.074 Uiso 1 1 calc R
H27C H 0.1935 0.1510 0.3388 0.074 Uiso 1 1 calc R
C28 C 0.3813(14) 0.3123(6) 0.3392(13) 0.047(5) Uani 1 1 d .
C29 C 0.4997(13) 0.3195(7) 0.3584(13) 0.079(9) Uani 1 1 d .
H29A H 0.5120 0.3382 0.4069 0.119 Uiso 1 1 calc R
H29B H 0.5281 0.3299 0.3053 0.119 Uiso 1 1 calc R
H29C H 0.5363 0.2952 0.3754 0.119 Uiso 1 1 calc R
C30 C 0.2190(15) 0.2629(5) 0.1202(14) 0.041(5) Uani 1 1 d .
C31 C 0.2663(17) 0.2505(7) 0.0476(14) 0.083(8) Uani 1 1 d .
H31A H 0.2313 0.2630 -0.0057 0.125 Uiso 1 1 calc R
H31B H 0.2585 0.2224 0.0421 0.125 Uiso 1 1 calc R
H31C H 0.3430 0.2573 0.0546 0.125 Uiso 1 1 calc R
C32 C 0.500(2) 0.3680(8) 0.0154(17) 0.090(8) Uiso 1 1 d .
F1 F 0.5607(12) 0.3921(4) -0.0275(9) 0.101(5) Uiso 1 1 d .
F2 F 0.4756(15) 0.3405(5) -0.0477(12) 0.148(6) Uiso 1 1 d .
F3 F 0.4103(13) 0.3889(4) 0.0270(9) 0.108(5) Uiso 1 1 d .
S3 S 0.5647(5) 0.34819(19) 0.1113(4) 0.0699(18) Uiso 1 1 d .
O14 O 0.6581(13) 0.3280(5) 0.0840(10) 0.092(5) Uiso 1 1 d .
O15 O 0.5872(16) 0.3818(6) 0.1641(13) 0.124(7) Uiso 1 1 d .
O16 O 0.4900(15) 0.3219(5) 0.1380(12) 0.110(6) Uiso 1 1 d .
C33 C 0.383(4) 0.6506(13) 0.376(3) 0.179(15) Uiso 1 1 d .
F4 F 0.3269(19) 0.6764(7) 0.3325(15) 0.183(9) Uiso 1 1 d .
F5 F 0.4140(15) 0.6284(6) 0.3120(12) 0.155(7) Uiso 1 1 d .
F6 F 0.4711(17) 0.6698(6) 0.4051(13) 0.158(7) Uiso 1 1 d .
S4 S 0.3240(4) 0.62711(16) 0.4553(3) 0.0497(14) Uiso 1 1 d .
O17 O 0.2361(13) 0.6065(5) 0.4100(10) 0.096(5) Uiso 1 1 d .
O18 O 0.4070(12) 0.6014(4) 0.4920(9) 0.071(4) Uiso 1 1 d .
O19 O 0.2956(12) 0.6571(4) 0.5119(10) 0.084(5) Uiso 1 1 d .
C35 C 0.688(3) 0.5847(10) 0.198(2) 0.126(12) Uiso 1 1 d .
F7 F 0.5847(17) 0.5893(5) 0.1891(12) 0.157(7) Uiso 1 1 d .
F8 F 0.7144(19) 0.6011(7) 0.2818(16) 0.208(10) Uiso 1 1 d .
F9 F 0.7356(14) 0.6050(5) 0.1480(12) 0.132(6) Uiso 1 1 d .
S5 S 0.7290(5) 0.53819(18) 0.2208(4) 0.0681(17) Uiso 1 1 d .
O20 O 0.6703(12) 0.5223(4) 0.2870(10) 0.078(5) Uiso 1 1 d .
O21 O 0.6993(14) 0.5215(5) 0.1307(11) 0.109(6) Uiso 1 1 d .
O22 O 0.8409(12) 0.5385(4) 0.2412(10) 0.086(5) Uiso 1 1 d .
C36 C 0.002(6) 0.293(2) 0.784(5) 0.33(3) Uiso 1 1 d .
F10 F -0.083(2) 0.2981(7) 0.7537(17) 0.200(10) Uiso 1 1 d .
F11 F 0.054(2) 0.3247(8) 0.7349(18) 0.242(11) Uiso 1 1 d .
F12 F 0.057(2) 0.2652(8) 0.7625(16) 0.217(10) Uiso 1 1 d .
S6 S 0.0412(6) 0.3085(2) 0.8853(5) 0.091(2) Uiso 1 1 d .
O23 O -0.0016(15) 0.3488(6) 0.8911(12) 0.110(6) Uiso 1 1 d .
O24 O 0.170(2) 0.3136(7) 0.8995(16) 0.170(10) Uiso 1 1 d .
O25 O -0.0143(18) 0.2795(7) 0.9286(15) 0.158(8) Uiso 1 1 d .

loop_
_atom_site_aniso_label
_atom_site_aniso_U_11
_atom_site_aniso_U_22
_atom_site_aniso_U_33
_atom_site_aniso_U_23
_atom_site_aniso_U_13
_atom_site_aniso_U_12
Ru1 0.0139(7) 0.0386(10) 0.0456(9) -0.0089(8) -0.0055(6) 0.0038(7)
Ru2 0.0079(6) 0.0464(10) 0.0469(10) -0.0001(8) -0.0010(6) 0.0027(7)
S1 0.014(2) 0.042(3) 0.060(3) -0.013(3) -0.004(2) 0.003(2)
S2 0.013(2) 0.047(3) 0.043(3) -0.001(2) -0.0003(19) 0.004(2)
P1 0.021(3) 0.036(3) 0.068(4) -0.011(3) 0.004(3) -0.006(2)
P2 0.032(3) 0.048(4) 0.047(3) -0.002(3) -0.009(2) 0.000(3)
P3 0.013(2) 0.054(4) 0.048(3) -0.006(3) 0.000(2) 0.000(2)
P4 0.019(3) 0.060(4) 0.047(3) 0.005(3) -0.001(2) -0.001(3)
N1 0.010(7) 0.053(12) 0.035(9) -0.004(9) 0.003(6) -0.006(8)
N2 0.040(10) 0.023(9) 0.039(9) -0.009(7) -0.015(7) 0.005(8)
N3 0.021(8) 0.055(11) 0.034(9) -0.006(9) 0.014(7) -0.005(8)
N4 0.016(8) 0.079(13) 0.052(11) 0.002(10) 0.006(7) -0.006(9)
N5 0.023(9) 0.034(10) 0.060(11) 0.009(8) -0.016(8) -0.006(8)
N6 0.009(7) 0.019(9) 0.073(13) 0.002(8) -0.002(7) 0.003(7)
O1 0.042(8) 0.028(8) 0.068(9) -0.004(7) -0.027(7) 0.003(7)
O2 0.024(7) 0.076(11) 0.063(9) 0.027(8) 0.004(6) 0.009(7)
O3 0.004(6) 0.181(18) 0.063(10) 0.060(11) 0.009(6) 0.000(9)
O4 0.046(12) 0.13(2) 0.67(6) -0.26(3) 0.12(2) -0.052(13)
O5 0.044(9) 0.088(12) 0.079(11) 0.017(9) 0.012(8) 0.015(9)
O6 0.066(10) 0.091(12) 0.051(9) -0.004(8) 0.014(7) 0.016(9)
O7 0.20(2) 0.068(12) 0.029(9) 0.005(8) 0.007(10) -0.043(13)
O8 0.062(10) 0.126(15) 0.051(10) -0.001(10) -0.020(8) -0.037(10)
O9 0.050(10) 0.078(14) 0.202(19) 0.062(13) -0.007(11) -0.030(10)
O10 0.016(7) 0.110(14) 0.129(15) -0.025(11) 0.016(8) 0.006(8)
O11 0.052(9) 0.075(12) 0.042(8) 0.010(8) 0.002(7) -0.005(9)
O12 0.018(7) 0.116(13) 0.053(9) -0.023(9) -0.025(6) 0.003(8)
O13 0.029(7) 0.050(9) 0.060(9) -0.004(7) 0.022(6) -0.003(7)
C1 0.042(12) 0.028(12) 0.051(13) -0.023(10) 0.018(10) 0.006(10)
C2 0.030(12) 0.036(13) 0.073(16) -0.006(11) 0.016(11) 0.012(10)
C3 0.036(12) 0.022(12) 0.070(14) -0.012(10) -0.012(10) -0.003(10)
C4 0.029(11) 0.067(16) 0.069(16) -0.010(12) -0.019(10) -0.024(11)
C5 0.023(11) 0.059(15) 0.062(14) -0.010(12) -0.005(10) 0.004(11)
C6 0.020(10) 0.060(16) 0.069(15) 0.023(12) -0.014(10) -0.005(11)
C7 0.068(17) 0.09(2) 0.14(2) 0.058(18) -0.054(16) 0.021(16)
C8 0.019(10) 0.12(2) 0.082(16) -0.008(15) -0.034(10) 0.015(12)
C9 0.059(16) 0.11(2) 0.14(2) 0.073(18) 0.071(16) 0.034(15)
C10 0.09(2) 0.09(2) 0.14(2) -0.057(19) 0.058(18) -0.062(19)
C11 0.035(13) 0.25(4) 0.083(19) 0.05(2) 0.001(12) 0.067(18)
C12 0.10(2) 0.15(3) 0.035(14) 0.002(16) 0.043(13) 0.025(19)
C13 0.28(5) 0.19(4) 0.08(2) -0.06(2) 0.04(3) -0.05(4)
C14 0.33(6) 0.09(3) 0.11(3) -0.02(2) -0.01(3) -0.09(3)
C15 0.27(5) 0.10(3) 0.22(4) 0.03(2) 0.07(3) -0.13(3)
C16 0.000(9) 0.22(3) 0.055(15) 0.020(18) 0.001(9) -0.009(14)
C17 0.09(2) 0.13(2) 0.058(16) -0.017(15) 0.011(14) -0.058(18)
C18 0.057(15) 0.10(2) 0.10(2) -0.051(16) -0.039(13) 0.022(14)
C19 0.039(15) 0.11(2) 0.21(3) 0.00(2) 0.093(19) 0.020(15)
C20 0.033(11) 0.032(13) 0.026(10) -0.004(10) -0.016(8) -0.003(11)
C21 0.050(14) 0.090(19) 0.050(14) -0.027(13) -0.009(11) 0.006(14)
C22 0.014(10) 0.068(15) 0.034(11) 0.010(10) 0.007(8) -0.006(10)
C23 0.006(10) 0.12(2) 0.12(2) 0.040(17) 0.001(11) -0.003(12)
C24 0.014(9) 0.070(16) 0.047(13) -0.007(13) 0.022(9) -0.001(10)
C25 0.079(18) 0.11(2) 0.037(14) -0.016(14) 0.015(12) -0.023(17)
C26 0.027(11) 0.071(17) 0.027(11) 0.019(12) 0.006(8) -0.002(12)
C27 0.047(13) 0.054(15) 0.046(13) 0.013(11) -0.001(10) 0.004(11)
C28 0.024(10) 0.048(14) 0.069(15) -0.007(11) 0.004(10) -0.010(10)
C29 0.005(9) 0.18(3) 0.054(14) -0.025(16) 0.000(9) -0.021(13)
C30 0.030(12) 0.034(13) 0.061(15) -0.003(11) 0.010(10) 0.015(10)
C31 0.067(16) 0.12(2) 0.075(17) -0.026(15) 0.053(14) -0.029(15)

loop_
_atom_type_symbol
_atom_type_description
_atom_type_scat_dispersion_real
_atom_type_scat_dispersion_imag
_atom_type_scat_source
C C 0.0033 0.0016 'International Tables Vol C Tables 4.2.6.8 and 6.1.1.4'
N N 0.0061 0.0033 'International Tables Vol C Tables 4.2.6.8 and 6.1.1.4'
O O 0.0106 0.0060 'International Tables Vol C Tables 4.2.6.8 and 6.1.1.4'
F F 0.0171 0.0103 'International Tables Vol C Tables 4.2.6.8 and 6.1.1.4'
P P 0.1023 0.0942 'International Tables Vol C Tables 4.2.6.8 and 6.1.1.4'
S S 0.1246 0.1234 'International Tables Vol C Tables 4.2.6.8 and 6.1.1.4'
Ru Ru -1.2594 0.8363 'International Tables Vol C Tables 4.2.6.8 and 6.1.1.4'
H H 0.0000 0.0000 'International Tables Vol C Tables 4.2.6.8 and 6.1.1.4'

loop_
_geom_angle_atom_site_label_1
_geom_angle_atom_site_label_2
_geom_angle_atom_site_label_3
_geom_angle
N1 Ru1 N3 86.8(6)
N1 Ru1 N2 87.0(5)
N3 Ru1 N2 85.5(5)
N1 Ru1 P2 89.6(4)
N3 Ru1 P2 175.3(4)
N2 Ru1 P2 91.3(4)
N1 Ru1 P1 91.4(4)
N3 Ru1 P1 90.8(4)
N2 Ru1 P1 176.0(4)
P2 Ru1 P1 92.3(2)
N1 Ru1 S1 179.2(4)
N3 Ru1 S1 92.8(4)
N2 Ru1 S1 93.7(4)
P2 Ru1 S1 90.8(2)
P1 Ru1 S1 87.90(18)
N4 Ru2 N5 86.0(6)
N4 Ru2 N6 84.7(6)
N5 Ru2 N6 84.0(5)
N4 Ru2 P4 93.4(5)
N5 Ru2 P4 90.5(4)
N6 Ru2 P4 174.3(4)
N4 Ru2 P3 91.3(4)
N5 Ru2 P3 176.1(4)
N6 Ru2 P3 93.0(4)
P4 Ru2 P3 92.43(18)
N4 Ru2 S2 177.6(5)
N5 Ru2 S2 95.7(4)
N6 Ru2 S2 93.8(4)
P4 Ru2 S2 88.24(19)
P3 Ru2 S2 86.92(18)
C1 S1 S2 92.4(7)
C1 S1 Ru1 109.0(6)
S2 S1 Ru1 114.2(2)
C3 S2 S1 93.6(6)
C3 S2 Ru2 107.2(6)
S1 S2 Ru2 107.7(2)
O4 P1 O3 102.7(16)
O4 P1 O2 101.6(14)
O3 P1 O2 108.1(8)
O4 P1 Ru1 122.3(7)
O3 P1 Ru1 109.7(5)
O2 P1 Ru1 111.4(5)
O7 P2 O5 111.4(9)
O7 P2 O6 106.4(10)
O5 P2 O6 97.6(8)
O7 P2 Ru1 108.5(6)
O5 P2 Ru1 120.1(6)
O6 P2 Ru1 111.6(5)
O9 P3 O8 108.9(10)
O9 P3 O10 107.5(10)
O8 P3 O10 100.9(9)
O9 P3 Ru2 115.5(6)
O8 P3 Ru2 111.3(6)
O10 P3 Ru2 111.8(6)
O11 P4 O13 100.2(8)
O11 P4 O12 104.8(8)
O13 P4 O12 103.5(7)
O11 P4 Ru2 121.2(6)
O13 P4 Ru2 115.7(5)
O12 P4 Ru2 109.7(5)
C20 N1 Ru1 176.9(15)
C22 N2 Ru1 173.5(14)
C24 N3 Ru1 177.0(15)
C26 N4 Ru2 175.2(17)
C28 N5 Ru2 176.3(17)
C30 N6 Ru2 167.5(15)
C3 O1 C4 117.1(14)
C8 O2 P1 125.7(13)
C9 O3 P1 127.5(14)
C10 O4 P1 161(2)
C11 O5 P2 129.5(16)
C12 O6 P2 123.2(13)
C13 O7 P2 128.9(17)
C14 O8 P3 137(2)
C15 O9 P3 148(2)
C16 O10 P3 128.2(16)
C17 O11 P4 117.6(13)
C18 O12 P4 125.2(12)
C19 O13 P4 131.9(14)
C2 C1 S1 117.9(17)
C1 C2 C3 123(2)
O1 C3 C2 111.0(16)
O1 C3 S2 109.4(13)
C2 C3 S2 105.0(13)
C5 C4 O1 111.3(16)
C6 C5 C4 177(2)
C5 C6 C7 173(2)
N1 C20 C21 177(2)
N2 C22 C23 176(2)
N3 C24 C25 177(2)
N4 C26 C27 177(2)
N5 C28 C29 178(2)
N6 C30 C31 177(2)
F1 C32 F3 104(2)
F1 C32 F2 101(2)
F3 C32 F2 110(2)
F1 C32 S3 114.5(19)
F3 C32 S3 115.0(19)
F2 C32 S3 111.4(19)
O16 S3 O15 118.0(12)
O16 S3 O14 110.4(11)
O15 S3 O14 115.7(11)
O16 S3 C32 103.5(13)
O15 S3 C32 101.5(12)
O14 S3 C32 105.7(12)
F4 C33 F5 102(4)
F4 C33 F6 102(4)
F5 C33 F6 104(3)
F4 C33 S4 117(3)
F5 C33 S4 115(3)
F6 C33 S4 114(3)
O19 S4 O17 115.6(10)
O19 S4 O18 115.7(9)
O17 S4 O18 111.6(10)
O19 S4 C33 103.6(17)
O17 S4 C33 105.4(17)
O18 S4 C33 103.2(17)
F9 C35 F7 114(3)
F9 C35 F8 104(3)
F7 C35 F8 101(3)
F9 C35 S5 120(3)
F7 C35 S5 114(3)
F8 C35 S5 99(2)
O22 S5 O20 115.0(10)
O22 S5 O21 110.8(10)
O20 S5 O21 113.8(10)
O22 S5 C35 108.0(15)
O20 S5 C35 109.9(15)
O21 S5 C35 97.9(14)
F10 C36 F12 123(7)
F10 C36 F11 96(6)
F12 C36 F11 98(5)
F10 C36 S6 121(6)
F12 C36 S6 112(6)
F11 C36 S6 97(5)
O25 S6 O23 115.9(13)
O25 S6 C36 95(3)
O23 S6 C36 106(3)
O25 S6 O24 123.0(14)
O23 S6 O24 104.2(12)
C36 S6 O24 111(3)

loop_
_geom_bond_atom_site_label_1
_geom_bond_atom_site_label_2
_geom_bond_distance
Ru1 N1 1.995(17)
Ru1 N3 2.097(15)
Ru1 N2 2.100(15)
Ru1 P2 2.239(5)
Ru1 P1 2.251(5)
Ru1 S1 2.320(5)
Ru2 N4 2.011(18)
Ru2 N5 2.080(14)
Ru2 N6 2.133(17)
Ru2 P4 2.231(6)
Ru2 P3 2.238(5)
Ru2 S2 2.321(5)
S1 C1 1.723(17)
S1 S2 2.096(6)
S2 C3 1.84(2)
P1 O4 1.459(19)
P1 O3 1.484(14)
P1 O2 1.492(12)
P2 O7 1.524(15)
P2 O5 1.532(14)
P2 O6 1.574(14)
P3 O9 1.537(17)
P3 O8 1.558(14)
P3 O10 1.588(14)
P4 O11 1.535(14)
P4 O13 1.549(13)
P4 O12 1.590(11)
N1 C20 1.09(2)
N2 C22 1.148(19)
N3 C24 1.109(19)
N4 C26 1.14(2)
N5 C28 1.113(19)
N6 C30 1.12(2)
O1 C3 1.39(2)
O1 C4 1.444(19)
O2 C8 1.476(19)
O3 C9 1.46(2)
O4 C10 1.18(2)
O5 C11 1.37(2)
O6 C12 1.47(2)
O7 C13 1.44(3)
O8 C14 1.24(3)
O9 C15 1.24(3)
O10 C16 1.428(19)
O11 C17 1.48(2)
O12 C18 1.37(2)
O13 C19 1.40(2)
C1 C2 1.25(2)
C2 C3 1.47(2)
C4 C5 1.42(3)
C5 C6 1.20(2)
C6 C7 1.41(3)
C20 C21 1.52(3)
C22 C23 1.43(2)
C24 C25 1.46(3)
C26 C27 1.47(3)
C28 C29 1.50(2)
C30 C31 1.37(2)
C32 F1 1.34(3)
C32 F3 1.36(3)
C32 F2 1.36(3)
C32 S3 1.73(3)
S3 O16 1.392(18)
S3 O15 1.425(19)
S3 O14 1.454(16)
C33 F4 1.28(4)
C33 F5 1.33(4)
C33 F6 1.33(4)
C33 S4 1.68(4)
S4 O19 1.415(15)
S4 O17 1.426(17)
S4 O18 1.434(14)
C35 F9 1.23(3)
C35 F7 1.29(3)
C35 F8 1.40(3)
C35 S5 1.71(3)
S5 O22 1.400(15)
S5 O20 1.412(15)
S5 O21 1.496(17)
C36 F10 1.13(7)
C36 F12 1.25(7)
C36 F11 1.52(7)
C36 S6 1.65(7)
S6 O25 1.42(2)
S6 O23 1.500(19)
S6 O24 1.61(3)

loop_
_geom_torsion_atom_site_label_1
_geom_torsion_atom_site_label_2
_geom_torsion_atom_site_label_3
_geom_torsion_atom_site_label_4
_geom_torsion
N1 Ru1 S1 C1 -33(29)
N3 Ru1 S1 C1 28.6(8)
N2 Ru1 S1 C1 114.3(8)
P2 Ru1 S1 C1 -154.4(7)
P1 Ru1 S1 C1 -62.1(8)
N1 Ru1 S1 S2 -135(29)
N3 Ru1 S1 S2 -73.1(4)
N2 Ru1 S1 S2 12.6(4)
P2 Ru1 S1 S2 103.9(3)
P1 Ru1 S1 S2 -163.8(3)
C1 S1 S2 C3 -22.8(9)
Ru1 S1 S2 C3 89.3(6)
C1 S1 S2 Ru2 86.6(6)
Ru1 S1 S2 Ru2 -161.33(19)
N4 Ru2 S2 C3 -45(11)
N5 Ru2 S2 C3 90.7(8)
N6 Ru2 S2 C3 6.3(7)
P4 Ru2 S2 C3 -179.0(6)
P3 Ru2 S2 C3 -86.4(6)
N4 Ru2 S2 S1 -145(11)
N5 Ru2 S2 S1 -9.1(5)
N6 Ru2 S2 S1 -93.4(4)
P4 Ru2 S2 S1 81.3(2)
P3 Ru2 S2 S1 173.9(3)
N1 Ru1 P1 O4 29.1(19)
N3 Ru1 P1 O4 115.9(19)
N2 Ru1 P1 O4 94(6)
P2 Ru1 P1 O4 -60.6(19)
S1 Ru1 P1 O4 -151.3(19)
N1 Ru1 P1 O3 -91.1(8)
N3 Ru1 P1 O3 -4.2(9)
N2 Ru1 P1 O3 -26(6)
P2 Ru1 P1 O3 179.3(8)
S1 Ru1 P1 O3 88.5(8)
N1 Ru1 P1 O2 149.3(7)
N3 Ru1 P1 O2 -123.9(8)
N2 Ru1 P1 O2 -145(6)
P2 Ru1 P1 O2 59.6(6)
S1 Ru1 P1 O2 -31.1(6)
N1 Ru1 P2 O7 -35.7(9)
N3 Ru1 P2 O7 -76(5)
N2 Ru1 P2 O7 -122.7(9)
P1 Ru1 P2 O7 55.6(9)
S1 Ru1 P2 O7 143.5(8)
N1 Ru1 P2 O5 -165.6(8)
N3 Ru1 P2 O5 154(5)
N2 Ru1 P2 O5 107.5(8)
P1 Ru1 P2 O5 -74.2(7)
S1 Ru1 P2 O5 13.7(7)
N1 Ru1 P2 O6 81.2(8)
N3 Ru1 P2 O6 41(5)
N2 Ru1 P2 O6 -5.8(8)
P1 Ru1 P2 O6 172.5(7)
S1 Ru1 P2 O6 -99.5(7)
N4 Ru2 P3 O9 6.9(10)
N5 Ru2 P3 O9 54(7)
N6 Ru2 P3 O9 91.6(10)
P4 Ru2 P3 O9 -86.6(9)
S2 Ru2 P3 O9 -174.7(9)
N4 Ru2 P3 O8 -117.9(9)
N5 Ru2 P3 O8 -71(7)
N6 Ru2 P3 O8 -33.1(9)
P4 Ru2 P3 O8 148.7(8)
S2 Ru2 P3 O8 60.5(8)
N4 Ru2 P3 O10 130.2(8)
N5 Ru2 P3 O10 177(66)
N6 Ru2 P3 O10 -145.1(8)
P4 Ru2 P3 O10 36.7(7)
S2 Ru2 P3 O10 -51.4(7)
N4 Ru2 P4 O11 -50.8(8)
N5 Ru2 P4 O11 -136.8(8)
N6 Ru2 P4 O11 -121(4)
P3 Ru2 P4 O11 40.7(7)
S2 Ru2 P4 O11 127.5(7)
N4 Ru2 P4 O13 -172.0(7)
N5 Ru2 P4 O13 101.9(7)
N6 Ru2 P4 O13 118(4)
P3 Ru2 P4 O13 -80.6(6)
S2 Ru2 P4 O13 6.3(5)
N4 Ru2 P4 O12 71.5(8)
N5 Ru2 P4 O12 -14.6(7)
N6 Ru2 P4 O12 1(4)
P3 Ru2 P4 O12 162.9(7)
S2 Ru2 P4 O12 -110.3(7)
N3 Ru1 N1 C20 17(29)
N2 Ru1 N1 C20 -68(29)
P2 Ru1 N1 C20 -160(29)
P1 Ru1 N1 C20 108(29)
S1 Ru1 N1 C20 79(43)
N1 Ru1 N2 C22 87(13)
N3 Ru1 N2 C22 -1(13)
P2 Ru1 N2 C22 176(100)
P1 Ru1 N2 C22 21(17)
S1 Ru1 N2 C22 -93(13)
N1 Ru1 N3 C24 -94(35)
N2 Ru1 N3 C24 -7(35)
P2 Ru1 N3 C24 -54(38)
P1 Ru1 N3 C24 175(100)
S1 Ru1 N3 C24 87(35)
N5 Ru2 N4 C26 -84(19)
N6 Ru2 N4 C26 0(19)
P4 Ru2 N4 C26 -174(19)
P3 Ru2 N4 C26 93(19)
S2 Ru2 N4 C26 51(26)
N4 Ru2 N5 C28 37(26)
N6 Ru2 N5 C28 -48(26)
P4 Ru2 N5 C28 130(26)
P3 Ru2 N5 C28 -10(31)
S2 Ru2 N5 C28 -142(26)
N4 Ru2 N6 C30 -71(7)
N5 Ru2 N6 C30 16(7)
P4 Ru2 N6 C30 0(11)
P3 Ru2 N6 C30 -162(7)
S2 Ru2 N6 C30 111(7)
O4 P1 O2 C8 -42(2)
O3 P1 O2 C8 65.3(17)
Ru1 P1 O2 C8 -174.1(14)
O4 P1 O3 C9 48(2)
O2 P1 O3 C9 -58(2)
Ru1 P1 O3 C9 180.0(17)
O3 P1 O4 C10 112(11)
O2 P1 O4 C10 -136(11)
Ru1 P1 O4 C10 -12(12)
O7 P2 O5 C11 -43(2)
O6 P2 O5 C11 -154(2)
Ru1 P2 O5 C11 86(2)
O7 P2 O6 C12 -65.9(18)
O5 P2 O6 C12 49.1(18)
Ru1 P2 O6 C12 175.8(15)
O5 P2 O7 C13 -53(3)
O6 P2 O7 C13 52(3)
Ru1 P2 O7 C13 172(2)
O9 P3 O8 C14 -2(4)
O10 P3 O8 C14 -115(4)
Ru2 P3 O8 C14 126(4)
O8 P3 O9 C15 -49(5)
O10 P3 O9 C15 59(5)
Ru2 P3 O9 C15 -175(4)
O9 P3 O10 C16 -56(2)
O8 P3 O10 C16 58(2)
Ru2 P3 O10 C16 175.9(16)
O13 P4 O11 C17 -168.0(13)
O12 P4 O11 C17 -61.0(14)
Ru2 P4 O11 C17 63.5(14)
O11 P4 O12 C18 -62(2)
O13 P4 O12 C18 42.2(19)
Ru2 P4 O12 C18 166.1(17)
O11 P4 O13 C19 -10(2)
O12 P4 O13 C19 -118(2)
Ru2 P4 O13 C19 122(2)
S2 S1 C1 C2 17.5(17)
Ru1 S1 C1 C2 -99.1(16)
S1 C1 C2 C3 0(3)
C4 O1 C3 C2 164.0(16)
C4 O1 C3 S2 -80.6(17)
C1 C2 C3 O1 98(2)
C1 C2 C3 S2 -20(2)
S1 S2 C3 O1 -93.9(12)
Ru2 S2 C3 O1 156.4(10)
S1 S2 C3 C2 25.3(12)
Ru2 S2 C3 C2 -84.5(12)
C3 O1 C4 C5 178.0(17)
O1 C4 C5 C6 -7(54)
C4 C5 C6 C7 -117(49)
Ru1 N1 C20 C21 140(33)
Ru1 N2 C22 C23 -174(100)
Ru1 N3 C24 C25 -99(42)
Ru2 N4 C26 C27 -80(44)
Ru2 N5 C28 C29 -95(78)
Ru2 N6 C30 C31 176(100)
F1 C32 S3 O16 -174.2(18)
F3 C32 S3 O16 65(2)
F2 C32 S3 O16 -61(2)
F1 C32 S3 O15 63(2)
F3 C32 S3 O15 -58(2)
F2 C32 S3 O15 176.7(19)
F1 C32 S3 O14 -58(2)
F3 C32 S3 O14 -179.0(18)
F2 C32 S3 O14 56(2)
F4 C33 S4 O19 -58(4)
F5 C33 S4 O19 -178(3)
F6 C33 S4 O19 62(3)
F4 C33 S4 O17 64(4)
F5 C33 S4 O17 -56(4)
F6 C33 S4 O17 -176(3)
F4 C33 S4 O18 -179(3)
F5 C33 S4 O18 61(4)
F6 C33 S4 O18 -59(3)
F9 C35 S5 O22 48(3)
F7 C35 S5 O22 -172(2)
F8 C35 S5 O22 -65(2)
F9 C35 S5 O20 174(3)
F7 C35 S5 O20 -46(3)
F8 C35 S5 O20 61(3)
F9 C35 S5 O21 -67(3)
F7 C35 S5 O21 73(3)
F8 C35 S5 O21 180(2)
F10 C36 S6 O25 75(7)
F12 C36 S6 O25 -82(5)
F11 C36 S6 O25 177(4)
F10 C36 S6 O23 -44(7)
F12 C36 S6 O23 160(5)
F11 C36 S6 O23 58(4)
F10 C36 S6 O24 -157(6)
F12 C36 S6 O24 47(6)
F11 C36 S6 O24 -55(4)
